data_1543623
loop_
_publ_author_name
'Ohtsu, Hideki'
'Oura, Takahiro'
'Takaoka, Mikio'
'Tsuge, Kiyoshi'
'Tanaka, Koji'

_publ_section_title
;
 Dichlorido[2-(pyridin-2-yl-\k<i>N</i>)benzo[<i>b</i>][1,5]naphthyridine-\k<i>N</i>^1^]zinc
;
_journal_issue 7
_journal_name_full IUCrData
_journal_page_first x161093
_journal_paper_doi 10.1107/S2414314616010932
_journal_volume 1
_journal_year 2016
_chemical_formula_iupac '[Zn Cl2 (C17 H11 N3)]'
_chemical_formula_moiety 'C17 H11 Cl2 N3 Zn'
_chemical_formula_sum 'C17 H11 Cl2 N3 Zn'
_chemical_formula_weight 393.58
_chemical_name_systematic Dichlorido[2-(pyridin-2-yl-\k<i>N</i>)benzo[<i>b</i>]-1,5-naphthyridine-\k<i>N</i>^1^]zinc
_space_group_IT_number 2
_symmetry_cell_setting triclinic
_symmetry_space_group_name_Hall '-P 1'
_symmetry_space_group_name_H-M 'P -1'
_atom_sites_solution_hydrogens geom
_atom_sites_solution_primary direct
_atom_sites_solution_secondary difmap
_cell_angle_alpha 73.8395(7)
_cell_angle_beta 79.2764(7)
_cell_angle_gamma 68.1246(7)
_cell_formula_units_Z 2
_cell_length_a 7.90780(14)
_cell_length_b 8.27871(15)
_cell_length_c 13.4075(3)
_cell_measurement_reflns_used 6125
_cell_measurement_temperature 173
_cell_measurement_theta_max 68.11
_cell_measurement_theta_min 3.44
_cell_volume 779.01(3)
_computing_cell_refinement
;
RAPID AUTO (Rigaku, 2001)
;
_computing_data_collection
;
RAPID AUTO (Rigaku, 2001)
;
_computing_data_reduction
;
RAPID AUTO (Rigaku, 2001)
;
_computing_molecular_graphics
;
CrystalStructure (Rigaku, 2010), Mercury (Macrae <i>et al.</i>,
2008) and
<i>CrystalMaker</i> (Palmer, 2007)
;
_computing_publication_material
;
CrystalStructure (Rigaku, 2010) and publCIF (Westrip, 2010)
;
_computing_structure_refinement
;
SHELXL97 (Sheldrick, 2008)
;
_computing_structure_solution
;
SHELXS97 (Sheldrick, 2008)
;
_diffrn_ambient_temperature 173
_diffrn_detector_area_resol_mean 10.000
_diffrn_measured_fraction_theta_full 0.982
_diffrn_measured_fraction_theta_max 0.982
_diffrn_measurement_device_type 'Rigaku R-AXIS RAPID'
_diffrn_measurement_method \w
_diffrn_radiation_type 'Cu K\a'
_diffrn_radiation_wavelength 1.54187
_diffrn_reflns_av_R_equivalents 0.0464
_diffrn_reflns_limit_h_max 9
_diffrn_reflns_limit_h_min -9
_diffrn_reflns_limit_k_max 9
_diffrn_reflns_limit_k_min -9
_diffrn_reflns_limit_l_max 16
_diffrn_reflns_limit_l_min -16
_diffrn_reflns_number 9141
_diffrn_reflns_theta_full 68.26
_diffrn_reflns_theta_max 68.25
_diffrn_standards_number 0
_exptl_absorpt_coefficient_mu 5.345
_exptl_absorpt_correction_T_max 0.899
_exptl_absorpt_correction_T_min 0.740
_exptl_absorpt_correction_type multi-scan
_exptl_absorpt_process_details
;
(<i>ABSCOR</i>; Higashi, 1995)
;
_exptl_crystal_colour yellow
_exptl_crystal_density_diffrn 1.678
_exptl_crystal_density_method 'not measured'
_exptl_crystal_description block
_exptl_crystal_F_000 396.00
_exptl_crystal_size_max 0.09
_exptl_crystal_size_mid 0.06
_exptl_crystal_size_min 0.02
_refine_diff_density_max 0.590
_refine_diff_density_min -0.410
_refine_ls_extinction_method none
_refine_ls_goodness_of_fit_ref 1.084
_refine_ls_hydrogen_treatment constr
_refine_ls_number_parameters 208
_refine_ls_number_reflns 2799
_refine_ls_number_restraints 0
_refine_ls_R_factor_gt 0.0390
_refine_ls_shift/su_max 0.001
_refine_ls_structure_factor_coef Fsqd
_refine_ls_weighting_details 'w = 1/[\s^2^(Fo^2^)+(0.0650P)^2^+0.0000P] where P=(Fo^2^+2Fc^2^)/3'
_refine_ls_weighting_scheme calc
_refine_ls_wR_factor_ref 0.1082
_reflns_number_gt 2338
_reflns_number_total 2799
_reflns_threshold_expression F^2^>2.0\s(F^2^)
_cod_data_source_file wm4019sup1.cif
_cod_data_source_block I
_cod_original_cell_volume 779.00(3)
_cod_database_code 1543623

loop_
_symmetry_equiv_pos_site_id
_symmetry_equiv_pos_as_xyz
1 +X,+Y,+Z
2 -X,-Y,-Z

loop_
_atom_site_type_symbol
_atom_site_label
_atom_site_fract_x
_atom_site_fract_y
_atom_site_fract_z
_atom_site_U_iso_or_equiv
_atom_site_adp_type
_atom_site_calc_flag
_atom_site_refinement_flags
_atom_site_occupancy
_atom_site_symmetry_multiplicity
Zn Zn1 0.41698(5) 0.98623(4) 0.82997(3) 0.03376(16) Uani d . 1.0 2
Cl Cl1 0.18049(10) 1.23090(9) 0.79219(6) 0.0427(2) Uani d . 1.0 2
Cl Cl2 0.66287(9) 1.01287(9) 0.87332(5) 0.0407(2) Uani d . 1.0 2
N N1 0.5368(3) 0.8306(3) 0.71983(16) 0.0297(5) Uani d . 1.0 2
N N2 0.8589(3) 0.7866(3) 0.48422(17) 0.0339(6) Uani d . 1.0 2
N N3 0.3436(3) 0.7661(3) 0.90061(16) 0.0296(5) Uani d . 1.0 2
C C1 0.5507(4) 0.6619(4) 0.7581(2) 0.0295(6) Uani d . 1.0 2
C C2 0.6749(4) 0.5228(4) 0.7104(2) 0.0355(7) Uani d . 1.0 2
C C3 0.7792(4) 0.5637(4) 0.6216(2) 0.0353(7) Uani d . 1.0 2
C C4 0.9435(4) 1.0064(5) 0.3483(2) 0.0387(7) Uani d . 1.0 2
C C5 0.9299(4) 1.1799(5) 0.3057(3) 0.0411(7) Uani d . 1.0 2
C C6 0.8138(4) 1.3189(4) 0.3550(3) 0.0414(7) Uani d . 1.0 2
C C7 0.7110(4) 1.2813(4) 0.4452(3) 0.0380(7) Uani d . 1.0 2
C C8 0.6182(4) 1.0558(4) 0.5861(2) 0.0319(6) Uani d . 1.0 2
C C9 0.7600(4) 0.7458(4) 0.5748(2) 0.0316(6) Uani d . 1.0 2
C C10 0.6373(4) 0.8776(4) 0.6281(2) 0.0293(6) Uani d . 1.0 2
C C11 0.8396(4) 0.9589(4) 0.4439(2) 0.0333(6) Uani d . 1.0 2
C C12 0.7194(4) 1.1003(4) 0.4934(2) 0.0315(6) Uani d . 1.0 2
C C13 0.4260(4) 0.6276(4) 0.8532(2) 0.0312(6) Uani d . 1.0 2
C C14 0.3886(4) 0.4706(4) 0.8888(2) 0.0342(7) Uani d . 1.0 2
C C15 0.2615(4) 0.4546(4) 0.9738(3) 0.0366(7) Uani d . 1.0 2
C C16 0.1745(4) 0.5958(4) 1.0209(2) 0.0373(7) Uani d . 1.0 2
C C17 0.2187(4) 0.7500(4) 0.9823(2) 0.0345(7) Uani d . 1.0 2
H H2 0.6843 0.4018 0.7408 0.0426 Uiso calc R 1.0 2
H H3 0.8650 0.4713 0.5907 0.0424 Uiso calc R 1.0 2
H H4 1.0231 0.9157 0.3141 0.0465 Uiso calc R 1.0 2
H H5 0.9994 1.2086 0.2417 0.0493 Uiso calc R 1.0 2
H H6 0.8081 1.4389 0.3246 0.0496 Uiso calc R 1.0 2
H H7 0.6325 1.3755 0.4771 0.0455 Uiso calc R 1.0 2
H H8 0.5371 1.1459 0.6204 0.0383 Uiso calc R 1.0 2
H H14 0.4495 0.3741 0.8554 0.0411 Uiso calc R 1.0 2
H H15 0.2345 0.3468 0.9993 0.0439 Uiso calc R 1.0 2
H H16 0.0858 0.5877 1.0788 0.0447 Uiso calc R 1.0 2
H H17 0.1588 0.8478 1.0148 0.0414 Uiso calc R 1.0 2

loop_
_atom_site_aniso_label
_atom_site_aniso_U_11
_atom_site_aniso_U_22
_atom_site_aniso_U_33
_atom_site_aniso_U_12
_atom_site_aniso_U_13
_atom_site_aniso_U_23
Zn1 0.0323(3) 0.0270(3) 0.0444(3) -0.00862(17) 0.00031(17) -0.01653(17)
Cl1 0.0410(4) 0.0304(4) 0.0549(5) -0.0030(3) -0.0077(4) -0.0175(4)
Cl2 0.0381(4) 0.0379(5) 0.0531(5) -0.0139(4) -0.0040(3) -0.0200(4)
N1 0.0269(11) 0.0267(12) 0.0378(12) -0.0069(10) -0.0034(9) -0.0140(10)
N2 0.0269(12) 0.0359(14) 0.0384(12) -0.0062(10) -0.0027(10) -0.0141(10)
N3 0.0305(12) 0.0244(12) 0.0370(12) -0.0080(10) -0.0033(10) -0.0135(9)
C1 0.0268(13) 0.0276(14) 0.0363(14) -0.0063(11) -0.0048(11) -0.0134(11)
C2 0.0332(15) 0.0286(15) 0.0444(16) -0.0053(12) -0.0044(12) -0.0144(12)
C3 0.0295(14) 0.0298(15) 0.0470(16) -0.0026(12) -0.0034(12) -0.0199(13)
C4 0.0303(15) 0.0482(19) 0.0376(15) -0.0103(13) -0.0051(12) -0.0126(14)
C5 0.0336(16) 0.053(2) 0.0352(15) -0.0153(14) -0.0045(12) -0.0067(14)
C6 0.0390(17) 0.0384(17) 0.0460(17) -0.0156(14) -0.0125(13) 0.0004(14)
C7 0.0316(15) 0.0359(17) 0.0470(17) -0.0092(13) -0.0080(13) -0.0107(13)
C8 0.0289(14) 0.0264(15) 0.0420(15) -0.0055(12) -0.0055(12) -0.0142(12)
C9 0.0257(14) 0.0333(16) 0.0382(14) -0.0056(12) -0.0064(11) -0.0154(12)
C10 0.0239(13) 0.0305(15) 0.0360(14) -0.0065(11) -0.0046(11) -0.0142(11)
C11 0.0261(14) 0.0385(16) 0.0364(14) -0.0093(12) -0.0064(11) -0.0105(12)
C12 0.0246(14) 0.0357(16) 0.0353(14) -0.0082(12) -0.0068(11) -0.0103(12)
C13 0.0261(14) 0.0314(15) 0.0375(14) -0.0080(12) -0.0066(11) -0.0104(12)
C14 0.0337(15) 0.0287(15) 0.0414(15) -0.0069(12) -0.0066(12) -0.0127(12)
C15 0.0376(16) 0.0311(16) 0.0451(16) -0.0158(13) -0.0084(13) -0.0062(13)
C16 0.0343(15) 0.0421(18) 0.0379(15) -0.0145(13) -0.0029(12) -0.0111(13)
C17 0.0285(14) 0.0373(16) 0.0408(15) -0.0089(13) -0.0032(12) -0.0168(13)

loop_
_atom_type_symbol
_atom_type_description
_atom_type_scat_dispersion_real
_atom_type_scat_dispersion_imag
_atom_type_scat_source
C C 0.0181 0.0091
;
International Tables for Crystallography
(1992, Vol. C, Tables 4.2.6.8 and 6.1.1.4)
;
H H 0.0000 0.0000
;
International Tables for Crystallography
(1992, Vol. C, Table 6.1.1.4)
;
N N 0.0311 0.0180
;
International Tables for Crystallography
(1992, Vol. C, Tables 4.2.6.8 and 6.1.1.4)
;
Zn Zn -1.5491 0.6778
;
International Tables for Crystallography
(1992, Vol. C, Tables 4.2.6.8 and 6.1.1.4)
;
Cl Cl 0.3639 0.7018
;
International Tables for Crystallography
(1992, Vol. C, Tables 4.2.6.8 and 6.1.1.4)
;

loop_
_geom_angle_atom_site_label_1
_geom_angle_atom_site_label_2
_geom_angle_atom_site_label_3
_geom_angle
_geom_angle_publ_flag
Cl1 Zn1 Cl2 117.48(4) no
Cl1 Zn1 N1 119.35(6) no
Cl1 Zn1 N3 112.79(7) no
Cl2 Zn1 N1 100.96(7) no
Cl2 Zn1 N3 120.36(7) no
N1 Zn1 N3 79.60(9) no
Zn1 N1 C1 112.42(17) no
Zn1 N1 C10 125.4(2) no
C1 N1 C10 119.8(3) no
C9 N2 C11 117.8(3) no
Zn1 N3 C13 113.79(17) no
Zn1 N3 C17 127.4(2) no
C13 N3 C17 118.7(3) no
N1 C1 C2 122.0(3) no
N1 C1 C13 115.4(3) no
C2 C1 C13 122.6(3) no
C1 C2 C3 119.7(3) no
C2 C3 C9 119.7(3) no
C5 C4 C11 120.8(3) no
C4 C5 C6 121.3(3) no
C5 C6 C7 120.3(3) no
C6 C7 C12 120.8(3) no
C10 C8 C12 118.8(3) no
N2 C9 C3 119.6(3) no
N2 C9 C10 122.8(3) no
C3 C9 C10 117.6(3) no
N1 C10 C8 119.8(3) no
N1 C10 C9 121.0(3) no
C8 C10 C9 119.2(3) no
N2 C11 C4 119.1(3) no
N2 C11 C12 122.9(3) no
C4 C11 C12 118.0(3) no
C7 C12 C8 122.6(3) no
C7 C12 C11 118.8(3) no
C8 C12 C11 118.5(3) no
N3 C13 C1 115.2(3) no
N3 C13 C14 121.5(3) no
C1 C13 C14 123.2(3) no
C13 C14 C15 119.4(3) no
C14 C15 C16 119.5(3) no
C15 C16 C17 118.7(3) no
N3 C17 C16 122.2(3) no
C1 C2 H2 120.136 no
C3 C2 H2 120.142 no
C2 C3 H3 120.126 no
C9 C3 H3 120.130 no
C5 C4 H4 119.588 no
C11 C4 H4 119.590 no
C4 C5 H5 119.377 no
C6 C5 H5 119.371 no
C5 C6 H6 119.860 no
C7 C6 H6 119.865 no
C6 C7 H7 119.612 no
C12 C7 H7 119.611 no
C10 C8 H8 120.577 no
C12 C8 H8 120.580 no
C13 C14 H14 120.314 no
C15 C14 H14 120.313 no
C14 C15 H15 120.273 no
C16 C15 H15 120.274 no
C15 C16 H16 120.642 no
C17 C16 H16 120.644 no
N3 C17 H17 118.876 no
C16 C17 H17 118.876 no

loop_
_geom_bond_atom_site_label_1
_geom_bond_atom_site_label_2
_geom_bond_distance
_geom_bond_publ_flag
Zn1 Cl1 2.1944(7) no
Zn1 Cl2 2.2313(10) no
Zn1 N1 2.090(3) no
Zn1 N3 2.044(3) no
N1 C1 1.317(4) no
N1 C10 1.376(4) no
N2 C9 1.347(4) no
N2 C11 1.337(4) no
N3 C13 1.356(4) no
N3 C17 1.344(4) no
C1 C2 1.426(4) no
C1 C13 1.489(4) no
C2 C3 1.353(4) no
C3 C9 1.424(4) no
C4 C5 1.361(5) no
C4 C11 1.428(4) no
C5 C6 1.419(5) no
C6 C7 1.354(4) no
C7 C12 1.438(5) no
C8 C10 1.385(4) no
C8 C12 1.385(4) no
C9 C10 1.425(4) no
C11 C12 1.444(4) no
C13 C14 1.376(5) no
C14 C15 1.384(4) no
C15 C16 1.375(5) no
C16 C17 1.385(5) no
C2 H2 0.950 no
C3 H3 0.950 no
C4 H4 0.950 no
C5 H5 0.950 no
C6 H6 0.950 no
C7 H7 0.950 no
C8 H8 0.950 no
C14 H14 0.950 no
C15 H15 0.950 no
C16 H16 0.950 no
C17 H17 0.950 no

loop_
_geom_contact_atom_site_label_1
_geom_contact_atom_site_label_2
_geom_contact_distance
_geom_contact_site_symmetry_2
_geom_contact_publ_flag
Zn1 C8 3.354(3) . no
N1 C3 2.795(4) . no
N2 C8 2.832(4) . no
N3 C15 2.764(5) . no
C1 C8 3.590(4) . no
C1 C9 2.767(4) . no
C2 C10 2.758(4) . no
C2 C14 3.028(4) . no
C4 C7 2.808(5) . no
C5 C12 2.806(4) . no
C6 C11 2.829(5) . no
C9 C12 2.748(4) . no
C10 C11 2.743(4) . no
C13 C16 2.735(4) . no
C14 C17 2.721(5) . no
Cl1 C4 3.543(4) 2_676 no
Cl1 C16 3.550(3) 2_577 no
Cl2 C17 3.554(4) 2_677 no
N2 C6 3.384(5) 2_776 no
N2 C7 3.501(4) 2_776 no
N3 C14 3.514(4) 2_667 no
N3 C15 3.453(4) 2_667 no
C1 C6 3.433(5) 2_676 no
C1 C7 3.550(5) 2_676 no
C4 Cl1 3.543(4) 2_676 no
C4 C8 3.550(5) 2_776 no
C4 C12 3.421(5) 2_776 no
C5 C9 3.478(5) 2_776 no
C5 C10 3.522(5) 2_776 no
C5 C13 3.464(4) 2_676 no
C6 N2 3.384(5) 2_776 no
C6 C1 3.433(5) 2_676 no
C6 C9 3.477(5) 2_776 no
C6 C13 3.498(5) 2_676 no
C7 N2 3.501(4) 2_776 no
C7 C1 3.550(5) 2_676 no
C8 C4 3.550(5) 2_776 no
C9 C5 3.478(5) 2_776 no
C9 C6 3.477(5) 2_776 no
C10 C5 3.522(5) 2_776 no
C10 C12 3.435(5) 2_676 no
C11 C11 3.528(5) 2_776 no
C11 C12 3.564(5) 2_776 no
C12 C4 3.421(5) 2_776 no
C12 C10 3.435(5) 2_676 no
C12 C11 3.564(5) 2_776 no
C13 C5 3.464(4) 2_676 no
C13 C6 3.498(5) 2_676 no
C13 C15 3.458(5) 2_667 no
C13 C16 3.484(4) 2_667 no
C14 N3 3.514(4) 2_667 no
C14 C17 3.461(4) 2_667 no
C15 N3 3.453(4) 2_667 no
C15 C13 3.458(5) 2_667 no
C16 Cl1 3.550(3) 2_577 no
C16 C13 3.484(4) 2_667 no
C17 Cl2 3.554(4) 2_677 no
C17 C14 3.461(4) 2_667 no
Zn1 H8 2.9018 . no
Zn1 H17 3.1467 . no
Cl1 H8 3.2804 . no
Cl2 H8 3.4733 . no
N1 H2 3.2434 . no
N1 H8 2.5801 . no
N2 H3 2.5905 . no
N2 H4 2.5706 . no
N3 H14 3.2371 . no
N3 H16 3.2419 . no
C1 H3 3.2683 . no
C1 H14 2.7054 . no
C2 H14 2.7354 . no
C4 H6 3.2714 . no
C5 H7 3.2644 . no
C6 H4 3.2782 . no
C7 H5 3.2533 . no
C7 H8 2.6727 . no
C8 H7 2.6759 . no
C9 H2 3.2665 . no
C9 H8 3.2900 . no
C10 H3 3.3015 . no
C11 H5 3.2816 . no
C11 H7 3.3392 . no
C11 H8 3.3004 . no
C12 H4 3.3234 . no
C12 H6 3.2881 . no
C13 H2 2.7408 . no
C13 H15 3.2430 . no
C13 H17 3.1793 . no
C14 H2 2.7638 . no
C14 H16 3.2462 . no
C15 H17 3.2283 . no
C16 H14 3.2430 . no
C17 H15 3.2383 . no
H2 H3 2.3072 . no
H2 H14 2.2180 . no
H4 H5 2.2965 . no
H5 H6 2.3581 . no
H6 H7 2.2969 . no
H7 H8 2.5235 . no
H14 H15 2.3422 . no
H15 H16 2.3379 . no
H16 H17 2.3279 . no
Zn1 H14 3.4282 1_565 no
Cl1 H4 3.0609 2_676 no
Cl1 H6 2.7717 2_686 no
Cl1 H14 3.1240 1_565 no
Cl1 H15 3.3230 1_565 no
Cl1 H16 2.7231 2_577 no
Cl1 H17 3.4786 2_577 no
Cl2 H2 3.2656 1_565 no
Cl2 H4 3.2821 2_776 no
Cl2 H5 3.0437 2_776 no
Cl2 H14 2.8000 1_565 no
Cl2 H15 2.8859 2_667 no
Cl2 H17 2.9212 2_677 no
N2 H3 2.6908 2_766 no
N2 H8 3.4609 2_676 no
N3 H5 3.5104 2_676 no
N3 H15 3.5289 2_667 no
C1 H16 3.5650 2_667 no
C2 H4 3.5916 2_766 no
C2 H7 3.5369 2_676 no
C2 H16 3.4158 2_667 no
C3 H4 3.5936 2_766 no
C3 H6 3.4625 2_776 no
C3 H7 3.3748 1_545 no
C3 H7 3.5525 2_676 no
C4 H3 3.5778 2_766 no
C7 H3 3.4319 1_565 no
C7 H7 3.3738 2_686 no
C8 H4 3.4607 2_776 no
C9 H3 3.5701 2_766 no
C9 H5 3.5510 2_776 no
C9 H6 3.5360 2_776 no
C9 H8 3.5466 2_676 no
C10 H5 3.3836 2_776 no
C11 H3 3.5598 2_766 no
C12 H4 3.5206 2_776 no
C13 H5 3.4659 2_676 no
C13 H6 3.5412 2_676 no
C14 H5 3.5878 2_676 no
C14 H6 3.2800 2_676 no
C15 H16 3.1201 2_567 no
C16 H2 3.5826 2_667 no
C16 H15 3.1414 2_567 no
C16 H16 3.5802 2_567 no
C17 H14 3.3974 2_667 no
C17 H17 3.5522 2_577 no
H2 Cl2 3.2656 1_545 no
H2 C16 3.5826 2_667 no
H2 H4 2.9524 2_766 no
H2 H8 3.5908 1_545 no
H2 H16 3.3215 2_667 no
H2 H17 3.5191 2_667 no
H3 N2 2.6908 2_766 no
H3 C4 3.5778 2_766 no
H3 C7 3.4319 1_545 no
H3 C9 3.5701 2_766 no
H3 C11 3.5598 2_766 no
H3 H3 2.9792 2_766 no
H3 H4 2.9517 2_766 no
H3 H6 3.3951 2_776 no
H3 H7 3.0208 1_545 no
H4 Cl1 3.0609 2_676 no
H4 Cl2 3.2821 2_776 no
H4 C2 3.5916 2_766 no
H4 C3 3.5936 2_766 no
H4 C8 3.4607 2_776 no
H4 C12 3.5206 2_776 no
H4 H2 2.9524 2_766 no
H4 H3 2.9517 2_766 no
H4 H8 3.5627 2_776 no
H5 Cl2 3.0437 2_776 no
H5 N3 3.5104 2_676 no
H5 C9 3.5510 2_776 no
H5 C10 3.3836 2_776 no
H5 C13 3.4659 2_676 no
H5 C14 3.5878 2_676 no
H5 H15 3.5494 1_664 no
H5 H16 3.5093 1_664 no
H6 Cl1 2.7717 2_686 no
H6 C3 3.4625 2_776 no
H6 C9 3.5360 2_776 no
H6 C13 3.5412 2_676 no
H6 C14 3.2800 2_676 no
H6 H3 3.3951 2_776 no
H6 H14 3.1252 2_676 no
H7 C2 3.5369 2_676 no
H7 C3 3.3748 1_565 no
H7 C3 3.5525 2_676 no
H7 C7 3.3738 2_686 no
H7 H3 3.0208 1_565 no
H7 H7 2.4550 2_686 no
H8 N2 3.4609 2_676 no
H8 C9 3.5466 2_676 no
H8 H2 3.5908 1_565 no
H8 H4 3.5627 2_776 no
H14 Zn1 3.4282 1_545 no
H14 Cl1 3.1240 1_545 no
H14 Cl2 2.8000 1_545 no
H14 C17 3.3974 2_667 no
H14 H6 3.1252 2_676 no
H14 H17 3.4623 2_667 no
H15 Cl1 3.3230 1_545 no
H15 Cl2 2.8859 2_667 no
H15 N3 3.5289 2_667 no
H15 C16 3.1414 2_567 no
H15 H5 3.5494 1_446 no
H15 H16 2.7302 2_567 no
H16 Cl1 2.7231 2_577 no
H16 C1 3.5650 2_667 no
H16 C2 3.4158 2_667 no
H16 C15 3.1201 2_567 no
H16 C16 3.5802 2_567 no
H16 H2 3.3215 2_667 no
H16 H5 3.5093 1_446 no
H16 H15 2.7302 2_567 no
H16 H16 3.5584 2_567 no
H17 Cl1 3.4786 2_577 no
H17 Cl2 2.9212 2_677 no
H17 C17 3.5522 2_577 no
H17 H2 3.5191 2_667 no
H17 H14 3.4623 2_667 no
H17 H17 2.8125 2_577 no

loop_
_geom_torsion_atom_site_label_1
_geom_torsion_atom_site_label_2
_geom_torsion_atom_site_label_3
_geom_torsion_atom_site_label_4
_geom_torsion
_geom_torsion_publ_flag
Cl1 Zn1 N1 C1 -126.99(12) no
Cl1 Zn1 N1 C10 70.47(18) no
Cl1 Zn1 N3 C13 126.73(12) no
Cl1 Zn1 N3 C17 -49.2(2) no
Cl2 Zn1 N1 C1 102.62(14) no
Cl2 Zn1 N1 C10 -59.92(16) no
Cl2 Zn1 N3 C13 -87.57(15) no
Cl2 Zn1 N3 C17 96.51(17) no
N1 Zn1 N3 C13 9.13(14) no
N1 Zn1 N3 C17 -166.8(2) no
N3 Zn1 N1 C1 -16.58(15) no
N3 Zn1 N1 C10 -179.12(18) no
Zn1 N1 C1 C2 -160.27(19) no
Zn1 N1 C1 C13 20.7(3) no
Zn1 N1 C10 C8 -20.7(4) no
Zn1 N1 C10 C9 159.93(17) no
C1 N1 C10 C8 177.9(3) no
C1 N1 C10 C9 -1.4(4) no
C10 N1 C1 C2 3.4(5) no
C10 N1 C1 C13 -175.7(3) no
C9 N2 C11 C4 179.6(3) no
C9 N2 C11 C12 0.4(5) no
C11 N2 C9 C3 -178.7(3) no
C11 N2 C9 C10 0.1(5) no
Zn1 N3 C13 C1 -1.2(3) no
Zn1 N3 C13 C14 -178.26(17) no
Zn1 N3 C17 C16 177.10(16) no
C13 N3 C17 C16 1.4(4) no
C17 N3 C13 C1 175.1(2) no
C17 N3 C13 C14 -2.0(4) no
N1 C1 C2 C3 -1.7(5) no
N1 C1 C13 N3 -13.5(4) no
N1 C1 C13 C14 163.5(3) no
C2 C1 C13 N3 167.5(3) no
C2 C1 C13 C14 -15.5(5) no
C13 C1 C2 C3 177.3(3) no
C1 C2 C3 C9 -2.0(5) no
C2 C3 C9 N2 -177.4(3) no
C2 C3 C9 C10 3.8(5) no
C5 C4 C11 N2 -178.9(3) no
C5 C4 C11 C12 0.3(5) no
C11 C4 C5 C6 0.6(5) no
C4 C5 C6 C7 -1.2(5) no
C5 C6 C7 C12 0.8(5) no
C6 C7 C12 C8 179.3(3) no
C6 C7 C12 C11 0.1(5) no
C10 C8 C12 C7 -178.7(3) no
C10 C8 C12 C11 0.5(5) no
C12 C8 C10 N1 -179.4(3) no
C12 C8 C10 C9 -0.1(5) no
N2 C9 C10 N1 179.1(3) no
N2 C9 C10 C8 -0.2(5) no
C3 C9 C10 N1 -2.1(5) no
C3 C9 C10 C8 178.5(3) no
N2 C11 C12 C7 178.5(3) no
N2 C11 C12 C8 -0.7(5) no
C4 C11 C12 C7 -0.7(5) no
C4 C11 C12 C8 -179.9(3) no
N3 C13 C14 C15 1.2(4) no
C1 C13 C14 C15 -175.6(3) no
C13 C14 C15 C16 0.1(5) no
C14 C15 C16 C17 -0.7(5) no
C15 C16 C17 N3 0.0(5) no

_cod_database_fobs_code 1543623
